data_2217253
loop_
_publ_author_name
'Hai-Tang Du'
'Hai-Jun Du'
'Ming Lu'
'Li-Li Sun'

_publ_section_title
<i>N</i>-(5-Chloro-3-methyl-1-phenyl-1<i>H</i>-pyrazol-4-ylcarbonyl)-<i>N</i>'-(2,6-dimethylphenyl)thiourea
_journal_coeditor_code PV2049
_journal_issue 1
_journal_name_full 'Acta Crystallographica Section E'
_journal_page_first o157
_journal_page_last o157
_journal_paper_doi 10.1107/S1600536807063544
_journal_volume 64
_journal_year 2008
_chemical_formula_iupac 'C20 H19 Cl N4 O S'
_chemical_formula_moiety 'C20 H19 Cl N4 O S'
_chemical_formula_sum 'C20 H19 Cl N4 O S'
_chemical_formula_weight 398.90
_chemical_melting_point 459
_chemical_name_systematic
;
N-(5-Chloro-3-methyl-1-phenyl-1H-pyrazol-4-ylcarbonyl)-N'-
(2,6-dimethylphenyl)thiourea
;
_space_group_IT_number 14
_symmetry_cell_setting monoclinic
_symmetry_space_group_name_Hall '-P 2yn'
_symmetry_space_group_name_H-M 'P 1 21/n 1'
_atom_sites_solution_hydrogens mixed
_atom_sites_solution_primary direct
_atom_sites_solution_secondary difmap
_audit_creation_method SHELXL-97
_cell_angle_alpha 90.00
_cell_angle_beta 103.071(4)
_cell_angle_gamma 90.00
_cell_formula_units_Z 4
_cell_length_a 12.0749(12)
_cell_length_b 7.6932(8)
_cell_length_c 21.090(2)
_cell_measurement_reflns_used 5929
_cell_measurement_temperature 113(2)
_cell_measurement_theta_max 27.9
_cell_measurement_theta_min 1.8
_cell_volume 1908.4(3)
_computing_cell_refinement 'CrystalClear (Rigaku/MSC, 2005)'
_computing_data_collection 'CrystalClear (Rigaku/MSC, 2005)'
_computing_data_reduction 'CrystalClear (Rigaku/MSC, 2005)'
_computing_molecular_graphics 'CrystalStructure (Rigaku/MSC, 2005)'
_computing_publication_material 'CrystalStructure (Rigaku/MSC, 2005)'
_computing_structure_refinement 'SHELXL97 (Sheldrick, 1997)'
_computing_structure_solution 'SHELXS97 (Sheldrick, 1997)'
_diffrn_ambient_temperature 113(2)
_diffrn_detector_area_resol_mean 7.31
_diffrn_measured_fraction_theta_full 0.998
_diffrn_measured_fraction_theta_max 0.998
_diffrn_measurement_device_type 'Rigaku Saturn'
_diffrn_measurement_method \w
_diffrn_radiation_monochromator confocal
_diffrn_radiation_source 'rotating anode'
_diffrn_radiation_type 'Mo K\a'
_diffrn_radiation_wavelength 0.71070
_diffrn_reflns_av_R_equivalents 0.0406
_diffrn_reflns_av_sigmaI/netI 0.0295
_diffrn_reflns_limit_h_max 15
_diffrn_reflns_limit_h_min -15
_diffrn_reflns_limit_k_max 10
_diffrn_reflns_limit_k_min -10
_diffrn_reflns_limit_l_max 27
_diffrn_reflns_limit_l_min -26
_diffrn_reflns_number 23102
_diffrn_reflns_theta_full 27.89
_diffrn_reflns_theta_max 27.89
_diffrn_reflns_theta_min 1.79
_diffrn_standards_decay_% 0
_diffrn_standards_interval_count 0
_diffrn_standards_interval_time 0
_diffrn_standards_number 0
_exptl_absorpt_coefficient_mu 0.328
_exptl_absorpt_correction_T_max 0.9495
_exptl_absorpt_correction_T_min 0.9024
_exptl_absorpt_correction_type multi-scan
_exptl_absorpt_process_details '(CrystalClear; Rigaku/MSC, 2005)'
_exptl_crystal_colour colorless
_exptl_crystal_density_diffrn 1.388
_exptl_crystal_density_method 'not measured'
_exptl_crystal_description prism
_exptl_crystal_F_000 832
_exptl_crystal_size_max 0.32
_exptl_crystal_size_mid 0.18
_exptl_crystal_size_min 0.16
_refine_diff_density_max 0.313
_refine_diff_density_min -0.272
_refine_ls_extinction_method none
_refine_ls_goodness_of_fit_ref 1.070
_refine_ls_hydrogen_treatment mixed
_refine_ls_matrix_type full
_refine_ls_number_parameters 256
_refine_ls_number_reflns 4554
_refine_ls_number_restraints 0
_refine_ls_restrained_S_all 1.070
_refine_ls_R_factor_all 0.0399
_refine_ls_R_factor_gt 0.0360
_refine_ls_shift/su_max 0.001
_refine_ls_shift/su_mean 0.000
_refine_ls_structure_factor_coef Fsqd
_refine_ls_weighting_details 'calc w=1/[\s^2^(Fo^2^)+(0.0402P)^2^+0.794P] where P=(Fo^2^+2Fc^2^)/3'
_refine_ls_weighting_scheme calc
_refine_ls_wR_factor_gt 0.0868
_refine_ls_wR_factor_ref 0.0895
_reflns_number_gt 4164
_reflns_number_total 4554
_reflns_threshold_expression >2sigma(I)
_cod_data_source_file pv2049.cif
_cod_data_source_block I
_cod_depositor_comments
;
The following automatic conversions were performed:

'_atom_sites_solution_hydrogens' value 'geom/difmap' was changed to
'mixed'.

Automatic conversion script
Id: cif_fix_values 6452 2018-10-05 10:23:21Z andrius 
;
_cod_original_sg_symbol_Hall '-P  2yn '
_cod_original_sg_symbol_H-M 'P  21/n '
_cod_database_code 2217253
_cod_database_fobs_code 2217253

loop_
_symmetry_equiv_pos_as_xyz
'x, y, z'
'-x+1/2, y+1/2, -z+1/2'
'-x, -y, -z'
'x-1/2, -y-1/2, z-1/2'

loop_
_atom_site_type_symbol
_atom_site_label
_atom_site_fract_x
_atom_site_fract_y
_atom_site_fract_z
_atom_site_U_iso_or_equiv
_atom_site_adp_type
_atom_site_calc_flag
_atom_site_refinement_flags
_atom_site_occupancy
Cl Cl1 0.43026(3) 0.10904(5) 0.202263(15) 0.02133(10) Uani d . 1
S S1 0.79209(3) -0.08648(5) 0.266243(16) 0.02236(10) Uani d . 1
O O1 0.63163(9) 0.16452(16) 0.41897(5) 0.0287(3) Uani d . 1
N N1 0.81514(9) 0.02276(15) 0.38858(5) 0.0172(2) Uani d . 1
N N2 0.64393(10) 0.08216(15) 0.31685(6) 0.0169(2) Uani d . 1
N N3 0.28650(10) 0.27287(16) 0.33684(5) 0.0194(2) Uani d . 1
N N4 0.29269(9) 0.22644(15) 0.27493(5) 0.0165(2) Uani d . 1
C C1 0.75248(11) 0.00996(17) 0.32786(6) 0.0160(3) Uani d . 1
C C2 0.92637(11) -0.05169(18) 0.40858(6) 0.0162(3) Uani d . 1
C C3 1.02093(11) 0.05457(18) 0.41050(6) 0.0180(3) Uani d . 1
C C4 1.12834(11) -0.0181(2) 0.43418(7) 0.0210(3) Uani d . 1
H H4 1.1942 0.0515 0.4367 0.025 Uiso calc R 1
C C5 1.14034(12) -0.1897(2) 0.45402(6) 0.0211(3) Uani d . 1
H H5 1.2140 -0.2368 0.4704 0.025 Uiso calc R 1
C C6 1.04501(12) -0.29323(19) 0.45006(6) 0.0198(3) Uani d . 1
H H6 1.0541 -0.4117 0.4630 0.024 Uiso calc R 1
C C7 0.93592(11) -0.22569(18) 0.42738(6) 0.0173(3) Uani d . 1
C C8 1.00655(13) 0.23944(19) 0.38786(7) 0.0247(3) Uani d . 1
H H8A 0.9586 0.2434 0.3437 0.037 Uiso calc R 1
H H8B 1.0812 0.2896 0.3879 0.037 Uiso calc R 1
H H8C 0.9704 0.3063 0.4172 0.037 Uiso calc R 1
C C9 0.83187(12) -0.3363(2) 0.42329(8) 0.0259(3) Uani d . 1
H H9A 0.7848 -0.2863 0.4509 0.039 Uiso calc R 1
H H9B 0.8549 -0.4543 0.4382 0.039 Uiso calc R 1
H H9C 0.7882 -0.3405 0.3781 0.039 Uiso calc R 1
C C10 0.58681(11) 0.14840(18) 0.36088(6) 0.0176(3) Uani d . 1
C C11 0.46730(11) 0.19453(18) 0.33493(6) 0.0164(3) Uani d . 1
C C12 0.39116(11) 0.25472(19) 0.37263(6) 0.0187(3) Uani d . 1
C C13 0.39920(11) 0.17882(17) 0.27273(6) 0.0161(3) Uani d . 1
C C14 0.41480(13) 0.2956(2) 0.44358(7) 0.0267(3) Uani d . 1
H H14A 0.3477 0.3503 0.4539 0.040 Uiso calc R 1
H H14B 0.4796 0.3753 0.4547 0.040 Uiso calc R 1
H H14C 0.4326 0.1880 0.4687 0.040 Uiso calc R 1
C C15 0.19141(11) 0.22612(18) 0.22397(6) 0.0164(3) Uani d . 1
C C16 0.09328(11) 0.15251(19) 0.23588(7) 0.0196(3) Uani d . 1
H H16 0.0933 0.1027 0.2771 0.024 Uiso calc R 1
C C17 -0.00513(12) 0.1527(2) 0.18663(7) 0.0236(3) Uani d . 1
H H17 -0.0735 0.1053 0.1944 0.028 Uiso calc R 1
C C18 -0.00365(12) 0.2219(2) 0.12628(7) 0.0247(3) Uani d . 1
H H18 -0.0706 0.2192 0.0924 0.030 Uiso calc R 1
C C19 0.09488(12) 0.2950(2) 0.11495(7) 0.0233(3) Uani d . 1
H H19 0.0954 0.3421 0.0734 0.028 Uiso calc R 1
C C20 0.19313(11) 0.29973(18) 0.16438(7) 0.0191(3) Uani d . 1
H H20 0.2604 0.3527 0.1573 0.023 Uiso calc R 1
H H1 0.7828(15) 0.073(2) 0.4168(9) 0.024(4) Uiso d . 1
H H2 0.6098(16) 0.072(2) 0.2787(10) 0.034(5) Uiso d . 1

loop_
_atom_site_aniso_label
_atom_site_aniso_U_11
_atom_site_aniso_U_22
_atom_site_aniso_U_33
_atom_site_aniso_U_12
_atom_site_aniso_U_13
_atom_site_aniso_U_23
Cl1 0.01647(16) 0.0336(2) 0.01365(15) 0.00392(13) 0.00286(12) -0.00437(12)
S1 0.02202(18) 0.0291(2) 0.01609(17) 0.00740(14) 0.00459(13) -0.00227(13)
O1 0.0192(5) 0.0482(7) 0.0168(5) 0.0090(5) 0.0000(4) -0.0079(5)
N1 0.0155(5) 0.0217(6) 0.0142(5) 0.0046(5) 0.0029(4) -0.0010(4)
N2 0.0141(5) 0.0235(6) 0.0124(5) 0.0036(4) 0.0012(4) 0.0006(4)
N3 0.0177(6) 0.0266(6) 0.0141(5) 0.0026(5) 0.0043(4) -0.0020(5)
N4 0.0146(5) 0.0226(6) 0.0121(5) 0.0013(4) 0.0024(4) -0.0007(4)
C1 0.0161(6) 0.0156(6) 0.0165(6) 0.0012(5) 0.0043(5) 0.0025(5)
C2 0.0136(6) 0.0222(7) 0.0127(6) 0.0033(5) 0.0029(5) -0.0007(5)
C3 0.0191(6) 0.0215(7) 0.0143(6) 0.0007(5) 0.0056(5) -0.0028(5)
C4 0.0154(6) 0.0297(8) 0.0183(6) -0.0023(6) 0.0048(5) -0.0065(6)
C5 0.0148(6) 0.0325(8) 0.0152(6) 0.0063(6) 0.0014(5) -0.0037(5)
C6 0.0211(7) 0.0235(7) 0.0144(6) 0.0060(5) 0.0033(5) 0.0016(5)
C7 0.0163(6) 0.0218(7) 0.0138(6) 0.0026(5) 0.0032(5) -0.0001(5)
C8 0.0290(8) 0.0213(7) 0.0265(7) -0.0014(6) 0.0116(6) -0.0007(6)
C9 0.0215(7) 0.0243(8) 0.0306(8) -0.0002(6) 0.0033(6) 0.0075(6)
C10 0.0153(6) 0.0199(6) 0.0170(6) 0.0003(5) 0.0025(5) -0.0007(5)
C11 0.0151(6) 0.0191(7) 0.0145(6) 0.0011(5) 0.0024(5) -0.0004(5)
C12 0.0174(6) 0.0227(7) 0.0160(6) 0.0022(5) 0.0037(5) -0.0013(5)
C13 0.0158(6) 0.0185(6) 0.0145(6) 0.0011(5) 0.0046(5) -0.0001(5)
C14 0.0216(7) 0.0412(9) 0.0168(7) 0.0047(6) 0.0035(5) -0.0062(6)
C15 0.0140(6) 0.0189(6) 0.0155(6) 0.0021(5) 0.0014(5) -0.0026(5)
C16 0.0177(6) 0.0236(7) 0.0183(6) 0.0008(5) 0.0056(5) 0.0005(5)
C17 0.0143(6) 0.0296(8) 0.0270(7) -0.0014(6) 0.0047(6) -0.0025(6)
C18 0.0169(7) 0.0328(8) 0.0218(7) 0.0023(6) -0.0013(5) -0.0021(6)
C19 0.0209(7) 0.0295(8) 0.0178(6) 0.0033(6) 0.0012(5) 0.0032(6)
C20 0.0155(6) 0.0224(7) 0.0191(6) 0.0004(5) 0.0031(5) 0.0014(5)

loop_
_atom_type_symbol
_atom_type_description
_atom_type_scat_dispersion_real
_atom_type_scat_dispersion_imag
_atom_type_scat_source
C C 0.0033 0.0016 'International Tables Vol C Tables 4.2.6.8 and 6.1.1.4'
H H 0.0000 0.0000 'International Tables Vol C Tables 4.2.6.8 and 6.1.1.4'
N N 0.0061 0.0033 'International Tables Vol C Tables 4.2.6.8 and 6.1.1.4'
O O 0.0106 0.0060 'International Tables Vol C Tables 4.2.6.8 and 6.1.1.4'
S S 0.1246 0.1234 'International Tables Vol C Tables 4.2.6.8 and 6.1.1.4'
Cl Cl 0.1484 0.1585 'International Tables Vol C Tables 4.2.6.8 and 6.1.1.4'

loop_
_geom_angle_atom_site_label_1
_geom_angle_atom_site_label_2
_geom_angle_atom_site_label_3
_geom_angle
C1 N1 C2 122.87(11)
C1 N1 H1 116.2(11)
C2 N1 H1 120.8(11)
C10 N2 C1 129.21(11)
C10 N2 H2 118.6(14)
C1 N2 H2 111.8(13)
C12 N3 N4 105.34(11)
C13 N4 N3 111.18(10)
C13 N4 C15 129.22(11)
N3 N4 C15 119.54(10)
N1 C1 N2 115.97(12)
N1 C1 S1 125.67(10)
N2 C1 S1 118.35(10)
C7 C2 C3 122.63(12)
C7 C2 N1 118.65(12)
C3 C2 N1 118.69(12)
C4 C3 C2 117.57(13)
C4 C3 C8 121.68(13)
C2 C3 C8 120.75(12)
C5 C4 C3 121.03(13)
C5 C4 H4 119.5
C3 C4 H4 119.5
C4 C5 C6 120.10(13)
C4 C5 H5 119.9
C6 C5 H5 119.9
C5 C6 C7 120.86(13)
C5 C6 H6 119.6
C7 C6 H6 119.6
C2 C7 C6 117.78(13)
C2 C7 C9 120.86(12)
C6 C7 C9 121.36(13)
C3 C8 H8A 109.5
C3 C8 H8B 109.5
H8A C8 H8B 109.5
C3 C8 H8C 109.5
H8A C8 H8C 109.5
H8B C8 H8C 109.5
C7 C9 H9A 109.5
C7 C9 H9B 109.5
H9A C9 H9B 109.5
C7 C9 H9C 109.5
H9A C9 H9C 109.5
H9B C9 H9C 109.5
O1 C10 N2 122.43(12)
O1 C10 C11 121.48(12)
N2 C10 C11 116.07(11)
C13 C11 C12 103.72(11)
C13 C11 C10 130.91(12)
C12 C11 C10 125.17(12)
N3 C12 C11 111.70(12)
N3 C12 C14 119.38(12)
C11 C12 C14 128.91(12)
N4 C13 C11 108.05(11)
N4 C13 Cl1 121.12(10)
C11 C13 Cl1 130.81(11)
C12 C14 H14A 109.5
C12 C14 H14B 109.5
H14A C14 H14B 109.5
C12 C14 H14C 109.5
H14A C14 H14C 109.5
H14B C14 H14C 109.5
C20 C15 C16 121.40(12)
C20 C15 N4 119.66(12)
C16 C15 N4 118.94(12)
C15 C16 C17 119.03(13)
C15 C16 H16 120.5
C17 C16 H16 120.5
C18 C17 C16 120.08(13)
C18 C17 H17 120.0
C16 C17 H17 120.0
C17 C18 C19 120.36(13)
C17 C18 H18 119.8
C19 C18 H18 119.8
C18 C19 C20 120.09(13)
C18 C19 H19 120.0
C20 C19 H19 120.0
C15 C20 C19 119.00(13)
C15 C20 H20 120.5
C19 C20 H20 120.5

loop_
_geom_bond_atom_site_label_1
_geom_bond_atom_site_label_2
_geom_bond_distance
Cl1 C13 1.6998(13)
S1 C1 1.6581(13)
O1 C10 1.2284(16)
N1 C1 1.3355(17)
N1 C2 1.4331(16)
N1 H1 0.87(2)
N2 C10 1.3738(17)
N2 C1 1.3939(17)
N2 H2 0.82(2)
N3 C12 1.3247(17)
N3 N4 1.3719(15)
N4 C13 1.3482(17)
N4 C15 1.4339(16)
C2 C7 1.3935(19)
C2 C3 1.3974(19)
C3 C4 1.3968(19)
C3 C8 1.498(2)
C4 C5 1.383(2)
C4 H4 0.9500
C5 C6 1.387(2)
C5 H5 0.9500
C6 C7 1.3960(18)
C6 H6 0.9500
C7 C9 1.5038(19)
C8 H8A 0.9800
C8 H8B 0.9800
C8 H8C 0.9800
C9 H9A 0.9800
C9 H9B 0.9800
C9 H9C 0.9800
C10 C11 1.4665(18)
C11 C13 1.3869(18)
C11 C12 1.4222(18)
C12 C14 1.4920(18)
C14 H14A 0.9800
C14 H14B 0.9800
C14 H14C 0.9800
C15 C20 1.3828(19)
C15 C16 1.3865(19)
C16 C17 1.3902(19)
C16 H16 0.9500
C17 C18 1.383(2)
C17 H17 0.9500
C18 C19 1.385(2)
C18 H18 0.9500
C19 C20 1.3915(19)
C19 H19 0.9500
C20 H20 0.9500

loop_
_geom_hbond_atom_site_label_D
_geom_hbond_atom_site_label_H
_geom_hbond_atom_site_label_A
_geom_hbond_distance_DH
_geom_hbond_distance_HA
_geom_hbond_distance_DA
_geom_hbond_angle_DHA
N1 H1 O1 0.87(2) 1.97(2) 2.6744(15) 137(2)
N2 H2 Cl1 0.82(2) 2.41(2) 3.1175(12) 145(2)

loop_
_geom_torsion_atom_site_label_1
_geom_torsion_atom_site_label_2
_geom_torsion_atom_site_label_3
_geom_torsion_atom_site_label_4
_geom_torsion
C12 N3 N4 C13 0.60(15)
C12 N3 N4 C15 177.88(12)
C2 N1 C1 N2 177.06(12)
C2 N1 C1 S1 -1.7(2)
C10 N2 C1 N1 -7.9(2)
C10 N2 C1 S1 170.98(12)
C1 N1 C2 C7 -84.89(16)
C1 N1 C2 C3 97.20(16)
C7 C2 C3 C4 -1.91(19)
N1 C2 C3 C4 175.92(11)
C7 C2 C3 C8 178.10(12)
N1 C2 C3 C8 -4.07(19)
C2 C3 C4 C5 0.97(19)
C8 C3 C4 C5 -179.04(12)
C3 C4 C5 C6 0.6(2)
C4 C5 C6 C7 -1.3(2)
C3 C2 C7 C6 1.24(19)
N1 C2 C7 C6 -176.58(11)
C3 C2 C7 C9 -178.78(13)
N1 C2 C7 C9 3.40(19)
C5 C6 C7 C2 0.39(19)
C5 C6 C7 C9 -179.59(13)
C1 N2 C10 O1 6.0(2)
C1 N2 C10 C11 -172.25(13)
O1 C10 C11 C13 -176.38(15)
N2 C10 C11 C13 1.9(2)
O1 C10 C11 C12 -2.4(2)
N2 C10 C11 C12 175.91(13)
N4 N3 C12 C11 -0.58(16)
N4 N3 C12 C14 179.86(13)
C13 C11 C12 N3 0.36(16)
C10 C11 C12 N3 -174.98(13)
C13 C11 C12 C14 179.87(15)
C10 C11 C12 C14 4.5(2)
N3 N4 C13 C11 -0.38(16)
C15 N4 C13 C11 -177.33(13)
N3 N4 C13 Cl1 178.12(9)
C15 N4 C13 Cl1 1.2(2)
C12 C11 C13 N4 0.02(15)
C10 C11 C13 N4 174.98(14)
C12 C11 C13 Cl1 -178.29(11)
C10 C11 C13 Cl1 -3.3(2)
C13 N4 C15 C20 -48.8(2)
N3 N4 C15 C20 134.47(14)
C13 N4 C15 C16 131.62(15)
N3 N4 C15 C16 -45.11(18)
C20 C15 C16 C17 0.2(2)
N4 C15 C16 C17 179.73(12)
C15 C16 C17 C18 1.5(2)
C16 C17 C18 C19 -1.6(2)
C17 C18 C19 C20 -0.1(2)
C16 C15 C20 C19 -1.8(2)
N4 C15 C20 C19 178.60(12)
C18 C19 C20 C15 1.8(2)

loop_
_cod_related_entry_id
_cod_related_entry_database
_cod_related_entry_code
1 ChemSpider 21119514
